data_4518078
loop_
_publ_author_name
'Roy, Krittish'
'Jana, Srikanta'
'Ghosh, Sujoy Kumar'
'Mahanty, Biswajit'
'Mallick, Zinnia'
'Sarkar, Subrata'
'Sinha, Chittaranjan'
'Mandal, Dipankar'

_publ_section_title
;
 3D MOF Assisted Self-Polarized Ferroelectret: An Effective Auto-Powered
 Remote Healthcare Monitoring Approach.
;
_journal_name_full 'Langmuir : the ACS journal of surfaces and colloids'
_journal_paper_doi 10.1021/acs.langmuir.0c01749
_journal_year 2020
_chemical_formula_sum 'C9 H11 Cd I2 N3 O'
_chemical_formula_weight 543.42
_space_group_crystal_system monoclinic
_space_group_IT_number 14
_space_group_name_Hall '-P 2yn'
_space_group_name_H-M_alt 'P 1 21/n 1'
_atom_sites_solution_hydrogens geom
_audit_creation_method SHELXL-2016/6
_cell_angle_alpha 90
_cell_angle_beta 90.36(4)
_cell_angle_gamma 90
_cell_formula_units_Z 4
_cell_length_a 8.594(9)
_cell_length_b 14.579(14)
_cell_length_c 11.552(14)
_cell_measurement_reflns_used 3853
_cell_measurement_temperature 273(2)
_cell_measurement_theta_max 26.58
_cell_measurement_theta_min 2.37
_cell_volume 1447(3)
_computing_cell_refinement 'Bruker SAINT'
_computing_data_collection 'Bruker APEX2'
_computing_data_reduction 'Bruker SAINT'
_computing_molecular_graphics 'Bruker SHELXTL'
_computing_publication_material 'Bruker SHELXTL'
_computing_structure_refinement 'SHELXL-2016/6 (Sheldrick, 2016)'
_computing_structure_solution 'SHELXT 2014/5 (Sheldrick, 2014)'
_diffrn_ambient_temperature 273(2)
_diffrn_measured_fraction_theta_full 0.993
_diffrn_measured_fraction_theta_max 0.993
_diffrn_measurement_device_type 'Bruker APEX-II CCD'
_diffrn_measurement_method '\f and \w scans'
_diffrn_radiation_type MoK\a
_diffrn_radiation_wavelength 0.71073
_diffrn_reflns_av_R_equivalents 0.0598
_diffrn_reflns_av_unetI/netI 0.0604
_diffrn_reflns_Laue_measured_fraction_full 0.993
_diffrn_reflns_Laue_measured_fraction_max 0.993
_diffrn_reflns_limit_h_max 10
_diffrn_reflns_limit_h_min -9
_diffrn_reflns_limit_k_max 17
_diffrn_reflns_limit_k_min -17
_diffrn_reflns_limit_l_max 10
_diffrn_reflns_limit_l_min -13
_diffrn_reflns_number 5369
_diffrn_reflns_point_group_measured_fraction_full 0.993
_diffrn_reflns_point_group_measured_fraction_max 0.993
_diffrn_reflns_theta_full 24.996
_diffrn_reflns_theta_max 24.996
_diffrn_reflns_theta_min 2.751
_exptl_absorpt_coefficient_mu 5.761
_exptl_crystal_colour Yellow
_exptl_crystal_density_diffrn 2.495
_exptl_crystal_description Block
_exptl_crystal_F_000 992.0
_refine_diff_density_max 2.307
_refine_diff_density_min -2.311
_refine_diff_density_rms 0.555
_refine_ls_extinction_method none
_refine_ls_goodness_of_fit_ref 1.585
_refine_ls_hydrogen_treatment constr
_refine_ls_matrix_type full
_refine_ls_number_parameters 147
_refine_ls_number_reflns 1589
_refine_ls_number_restraints 0
_refine_ls_restrained_S_all 1.585
_refine_ls_R_factor_all 0.1245
_refine_ls_R_factor_gt 0.1167
_refine_ls_shift/su_max 0.008
_refine_ls_shift/su_mean 0.002
_refine_ls_structure_factor_coef Fsqd
_refine_ls_weighting_details 'w=1/[\s^2^(Fo^2^)+(0.2000P)^2^] where P=(Fo^2^+2Fc^2^)/3'
_refine_ls_weighting_scheme calc
_refine_ls_wR_factor_gt 0.3312
_refine_ls_wR_factor_ref 0.3379
_reflns_Friedel_coverage 0.000
_reflns_number_gt 1516
_reflns_number_total 1589
_reflns_threshold_expression 'I > 2\s(I)'
_cod_data_source_file la0c01749_si_002.cif
_cod_data_source_block SJCdISO_a
_cod_original_sg_symbol_H-M 'P 21/n'
_cod_database_code 4518078
_shelx_shelxl_version_number 2016/6
_shelx_space_group_comment
;
The symmetry employed for this shelxl refinement is uniquely defined
by the following loop, which should always be used as a source of
symmetry information in preference to the above space-group names.
They are only intended as comments.
;

loop_
_space_group_symop_operation_xyz
'x, y, z'
'-x+1/2, y+1/2, -z+1/2'
'-x, -y, -z'
'x-1/2, -y-1/2, z-1/2'

loop_
_atom_site_label
_atom_site_type_symbol
_atom_site_fract_x
_atom_site_fract_y
_atom_site_fract_z
_atom_site_U_iso_or_equiv
_atom_site_adp_type
_atom_site_occupancy
_atom_site_site_symmetry_order
_atom_site_calc_flag
_atom_site_refinement_flags_posn
_atom_site_refinement_flags_adp
_atom_site_refinement_flags_occupancy
_atom_site_disorder_assembly
_atom_site_disorder_group
Cd1 Cd 0.3468(2) 0.46831(10) 0.15581(15) 0.0455(7) Uani 1 1 d . . . . .
I1 I 0.0782(2) 0.49055(14) 0.29972(19) 0.0683(8) Uani 1 1 d . . . . .
O1 O 0.4495(18) 0.3561(8) 0.2786(15) 0.049(4) Uani 1 1 d . . . . .
C5 C 0.763(2) 0.3142(15) 0.487(3) 0.054(6) Uani 1 1 d . . . . .
H005 H 0.811031 0.371330 0.493396 0.065 Uiso 1 1 calc R U . . .
C4 C 0.816(3) 0.2431(11) 0.550(2) 0.049(5) Uani 1 1 d . . . . .
H006 H 0.896864 0.253913 0.601401 0.058 Uiso 1 1 calc R U . . .
C8 C 0.638(3) 0.1463(14) 0.473(3) 0.057(6) Uani 1 1 d . . . . .
H007 H 0.596460 0.087690 0.466581 0.069 Uiso 1 1 calc R U . . .
N3 N 0.7600(18) 0.1578(13) 0.5430(17) 0.045(4) Uani 1 1 d . . . . .
C7 C 0.571(2) 0.2152(16) 0.411(2) 0.053(6) Uani 1 1 d . . . . .
H009 H 0.481335 0.203412 0.368733 0.063 Uiso 1 1 calc R U . . .
N2 N 0.618(3) 0.4614(12) 0.354(2) 0.062(6) Uani 1 1 d . . . . .
H2 H 0.700310 0.471891 0.394673 0.074 Uiso 1 1 calc R U . . .
C6 C 0.6337(19) 0.3013(13) 0.4107(18) 0.036(4) Uani 1 1 d . . . . .
C9 C 0.563(2) 0.3755(15) 0.3446(19) 0.043(4) Uani 1 1 d . . . . .
N1 N 0.546(2) 0.5317(11) 0.298(2) 0.048(4) Uani 1 1 d . . . . .
C12 C 0.502(4) 0.6892(16) 0.256(2) 0.063(7) Uani 1 1 d . . . . .
H2A H 0.495005 0.672536 0.175465 0.095 Uiso 1 1 calc R U . . .
H2B H 0.554826 0.747056 0.262869 0.095 Uiso 1 1 calc R U . . .
H2C H 0.399594 0.694247 0.287388 0.095 Uiso 1 1 calc R U . . .
C10 C 0.591(3) 0.6178(14) 0.3198(19) 0.053(6) Uani 1 1 d . . . . .
C11 C 0.719(3) 0.6378(19) 0.407(3) 0.067(7) Uani 1 1 d . . . . .
H3A H 0.714930 0.593474 0.468289 0.100 Uiso 1 1 calc R U . . .
H3B H 0.704578 0.698154 0.438192 0.100 Uiso 1 1 calc R U . . .
H3C H 0.818002 0.634331 0.369386 0.100 Uiso 1 1 calc R U . . .
I2 I 0.31347(18) 0.59411(9) -0.02759(15) 0.0534(7) Uani 1 1 d . . . . .

loop_
_atom_site_aniso_label
_atom_site_aniso_U_11
_atom_site_aniso_U_22
_atom_site_aniso_U_33
_atom_site_aniso_U_23
_atom_site_aniso_U_13
_atom_site_aniso_U_12
Cd1 0.0486(11) 0.0341(10) 0.0538(11) 0.0027(6) -0.0055(8) 0.0015(5)
I1 0.0519(12) 0.0733(13) 0.0800(14) -0.0135(9) 0.0133(10) 0.0031(8)
O1 0.055(8) 0.010(5) 0.080(10) 0.013(6) -0.027(9) -0.004(5)
C5 0.033(10) 0.039(11) 0.090(17) 0.008(11) -0.023(11) -0.016(9)
C4 0.069(14) 0.015(7) 0.062(11) 0.009(8) -0.030(12) 0.005(8)
C8 0.058(13) 0.028(9) 0.085(16) 0.002(10) -0.024(13) 0.008(9)
N3 0.024(7) 0.050(9) 0.061(10) -0.004(8) 0.002(7) -0.019(7)
C7 0.048(11) 0.043(11) 0.066(13) -0.008(10) -0.039(11) -0.017(9)
N2 0.080(15) 0.027(9) 0.077(14) 0.013(8) -0.017(13) -0.001(9)
C6 0.017(7) 0.036(9) 0.054(10) 0.003(8) -0.001(7) -0.005(7)
C9 0.035(9) 0.045(11) 0.049(10) 0.001(8) 0.010(8) 0.000(9)
N1 0.048(9) 0.019(8) 0.076(13) 0.001(7) -0.001(10) 0.001(6)
C12 0.09(2) 0.045(12) 0.055(12) 0.015(10) 0.015(14) 0.008(13)
C10 0.079(17) 0.032(10) 0.049(11) 0.001(8) 0.033(11) 0.000(10)
C11 0.036(10) 0.069(16) 0.096(19) -0.013(14) 0.034(13) 0.010(12)
I2 0.0461(10) 0.0439(10) 0.0701(11) 0.0151(6) 0.0017(8) 0.0024(5)

loop_
_atom_type_symbol
_atom_type_description
_atom_type_scat_dispersion_real
_atom_type_scat_dispersion_imag
_atom_type_scat_source
C C 0.0033 0.0016 'International Tables Vol C Tables 4.2.6.8 and 6.1.1.4'
H H 0.0000 0.0000 'International Tables Vol C Tables 4.2.6.8 and 6.1.1.4'
N N 0.0061 0.0033 'International Tables Vol C Tables 4.2.6.8 and 6.1.1.4'
O O 0.0106 0.0060 'International Tables Vol C Tables 4.2.6.8 and 6.1.1.4'
Cd Cd -0.8075 1.2024 'International Tables Vol C Tables 4.2.6.8 and 6.1.1.4'
I I -0.4742 1.8119 'International Tables Vol C Tables 4.2.6.8 and 6.1.1.4'

loop_
_geom_angle_atom_site_label_1
_geom_angle_atom_site_label_2
_geom_angle_atom_site_label_3
_geom_angle
_geom_angle_site_symmetry_1
_geom_angle_site_symmetry_3
_geom_angle_publ_flag
O1 Cd1 N3 84.7(6) . 4_565 ?
O1 Cd1 N1 67.2(5) . . ?
N3 Cd1 N1 147.8(6) 4_565 . ?
O1 Cd1 I2 161.8(5) . . ?
N3 Cd1 I2 93.5(5) 4_565 . ?
N1 Cd1 I2 108.3(4) . . ?
O1 Cd1 I1 91.7(5) . . ?
N3 Cd1 I1 98.9(4) 4_565 . ?
N1 Cd1 I1 97.2(5) . . ?
I2 Cd1 I1 106.49(10) . . ?
C9 O1 Cd1 119.7(12) . . ?
C4 C5 C6 119.2(19) . . ?
C4 C5 H005 120.4 . . ?
C6 C5 H005 120.4 . . ?
N3 C4 C5 125(2) . . ?
N3 C4 H006 117.5 . . ?
C5 C4 H006 117.5 . . ?
N3 C8 C7 124(2) . . ?
N3 C8 H007 118.1 . . ?
C7 C8 H007 118.1 . . ?
C8 N3 C4 116(2) . . ?
C8 N3 Cd1 118.6(15) . 4_666 ?
C4 N3 Cd1 125.4(14) . 4_666 ?
C8 C7 C6 121.2(17) . . ?
C8 C7 H009 119.4 . . ?
C6 C7 H009 119.4 . . ?
C9 N2 N1 120(2) . . ?
C9 N2 H2 119.9 . . ?
N1 N2 H2 119.9 . . ?
C7 C6 C5 114.9(18) . . ?
C7 C6 C9 121.5(17) . . ?
C5 C6 C9 123.3(18) . . ?
O1 C9 N2 122(2) . . ?
O1 C9 C6 118.0(18) . . ?
N2 C9 C6 120(2) . . ?
C10 N1 N2 119(2) . . ?
C10 N1 Cd1 131.2(18) . . ?
N2 N1 Cd1 109.7(14) . . ?
C10 C12 H2A 109.5 . . ?
C10 C12 H2B 109.5 . . ?
H2A C12 H2B 109.5 . . ?
C10 C12 H2C 109.5 . . ?
H2A C12 H2C 109.5 . . ?
H2B C12 H2C 109.5 . . ?
N1 C10 C12 115(3) . . ?
N1 C10 C11 121(2) . . ?
C12 C10 C11 124(2) . . ?
C10 C11 H3A 109.5 . . ?
C10 C11 H3B 109.5 . . ?
H3A C11 H3B 109.5 . . ?
C10 C11 H3C 109.5 . . ?
H3A C11 H3C 109.5 . . ?
H3B C11 H3C 109.5 . . ?

loop_
_geom_bond_atom_site_label_1
_geom_bond_atom_site_label_2
_geom_bond_distance
_geom_bond_site_symmetry_2
_geom_bond_publ_flag
Cd1 O1 2.335(13) . ?
Cd1 N3 2.37(2) 4_565 ?
Cd1 N1 2.54(2) . ?
Cd1 I2 2.815(3) . ?
Cd1 I1 2.871(4) . ?
O1 C9 1.26(3) . ?
C5 C4 1.34(3) . ?
C5 C6 1.43(3) . ?
C5 H005 0.9300 . ?
C4 N3 1.33(3) . ?
C4 H006 0.9300 . ?
C8 N3 1.33(3) . ?
C8 C7 1.36(3) . ?
C8 H007 0.9300 . ?
C7 C6 1.37(3) . ?
C7 H009 0.9300 . ?
N2 C9 1.35(3) . ?
N2 N1 1.36(3) . ?
N2 H2 0.8600 . ?
C6 C9 1.46(3) . ?
N1 C10 1.34(3) . ?
C12 C10 1.49(4) . ?
C12 H2A 0.9600 . ?
C12 H2B 0.9600 . ?
C12 H2C 0.9600 . ?
C10 C11 1.51(4) . ?
C11 H3A 0.9600 . ?
C11 H3B 0.9600 . ?
C11 H3C 0.9600 . ?
